data_7054564
loop_
_publ_author_name
'Chen, Wen-Bin'
'Li, Zhi-Xin'
'Yu, Xin-Wei'
'Yang, Meng'
'Qiu, Yan-Xuan'
'Dong, Wen'

_publ_section_title
;
 M2+and Ln3+-catalyzed synthesis of a [1,2,4]triazine core via
 intramolecular C--H/N--H functionalization and C--N bond formation (M =
 Mn, Zn, Cd; Ln = Dy, Tb)
;
_journal_issue 2
_journal_name_full 'New J. Chem.'
_journal_page_first 1222
_journal_paper_doi 10.1039/C4NJ01027B
_journal_volume 39
_journal_year 2015
_chemical_formula_sum 'C16 H16 Cd N10 O6'
_chemical_formula_weight 556.80
_chemical_name_systematic
; 
 ? 
;
_space_group_IT_number 15
_symmetry_cell_setting monoclinic
_symmetry_space_group_name_Hall '-C 2yc'
_symmetry_space_group_name_H-M 'C 1 2/c 1'
_atom_sites_solution_hydrogens geom
_atom_sites_solution_primary direct
_atom_sites_solution_secondary difmap
_audit_creation_method SHELXL-97
_audit_update_record
;
2014-11-19 deposited with the CCDC.
2014-11-25 downloaded from the CCDC.
;
_cell_angle_alpha 90.00
_cell_angle_beta 94.203(2)
_cell_angle_gamma 90.00
_cell_formula_units_Z 4
_cell_length_a 19.4542(7)
_cell_length_b 8.1626(3)
_cell_length_c 12.0696(5)
_cell_measurement_reflns_used 6550
_cell_measurement_temperature 293(2)
_cell_measurement_theta_max 27.48
_cell_measurement_theta_min 2.71
_cell_volume 1911.46(13)
_computing_cell_refinement 'Bruker SMART'
_computing_data_collection 'Bruker SMART'
_computing_data_reduction 'Bruker SMART'
_computing_molecular_graphics 'Bruker SHELXTL'
_computing_publication_material 'Bruker SHELXTL'
_computing_structure_refinement 'SHELXL-97 (Sheldrick, 1997)'
_computing_structure_solution 'SHELXS-97 (Sheldrick, 1990)'
_diffrn_ambient_temperature 293(2)
_diffrn_detector_area_resol_mean none
_diffrn_measured_fraction_theta_full 1.000
_diffrn_measured_fraction_theta_max 1.000
_diffrn_measurement_device_type 'CCD area detector'
_diffrn_measurement_method 'phi and omega scans'
_diffrn_radiation_monochromator graphite
_diffrn_radiation_source 'fine-focus sealed tube'
_diffrn_radiation_type MoK\a
_diffrn_radiation_wavelength 0.71073
_diffrn_reflns_av_R_equivalents 0.0200
_diffrn_reflns_av_sigmaI/netI 0.0182
_diffrn_reflns_limit_h_max 25
_diffrn_reflns_limit_h_min -25
_diffrn_reflns_limit_k_max 8
_diffrn_reflns_limit_k_min -10
_diffrn_reflns_limit_l_max 15
_diffrn_reflns_limit_l_min -13
_diffrn_reflns_number 7866
_diffrn_reflns_theta_full 27.48
_diffrn_reflns_theta_max 27.48
_diffrn_reflns_theta_min 2.71
_diffrn_standards_decay_% none
_diffrn_standards_interval_count none
_diffrn_standards_interval_time none
_diffrn_standards_number none
_exptl_absorpt_coefficient_mu 1.206
_exptl_absorpt_correction_T_max 0.8688
_exptl_absorpt_correction_T_min 0.7857
_exptl_absorpt_correction_type empirical
_exptl_absorpt_process_details SADABS
_exptl_crystal_colour yellow
_exptl_crystal_density_diffrn 1.935
_exptl_crystal_density_meas ?
_exptl_crystal_density_method 'not measured'
_exptl_crystal_description block
_exptl_crystal_F_000 1112
_exptl_crystal_size_max 0.21
_exptl_crystal_size_mid 0.18
_exptl_crystal_size_min 0.12
_refine_diff_density_max 0.590
_refine_diff_density_min -0.596
_refine_diff_density_rms 0.098
_refine_ls_extinction_coef 0.0011(2)
_refine_ls_extinction_expression Fc^*^=kFc[1+0.001xFc^2^\l^3^/sin(2\q)]^-1/4^
_refine_ls_extinction_method SHELXL
_refine_ls_goodness_of_fit_ref 1.121
_refine_ls_hydrogen_treatment constr
_refine_ls_matrix_type full
_refine_ls_number_parameters 152
_refine_ls_number_reflns 2193
_refine_ls_number_restraints 0
_refine_ls_restrained_S_all 1.121
_refine_ls_R_factor_all 0.0210
_refine_ls_R_factor_gt 0.0202
_refine_ls_shift/su_max 0.008
_refine_ls_shift/su_mean 0.001
_refine_ls_structure_factor_coef Fsqd
_refine_ls_weighting_details 'calc w=1/[\s^2^(Fo^2^)+(0.0392P)^2^+2.6363P] where P=(Fo^2^+2Fc^2^)/3'
_refine_ls_weighting_scheme calc
_refine_ls_wR_factor_gt 0.0671
_refine_ls_wR_factor_ref 0.0676
_reflns_number_gt 2116
_reflns_number_total 2194
_reflns_threshold_expression >2sigma(I)
_cod_data_source_file c4nj01027b2.cif
_cod_data_source_block 4
_cod_depositor_comments
;
The following automatic conversions were performed:

'_exptl_crystal_density_meas' value 'not measured' was changed to '?'
- the value is perceived as not measured.

Automatic conversion script
Id: cif_fix_values 3008 2015-01-20 13:52:24Z robertas 

 Adding full bibliography for 7054561--7054565.cif.
;
_cod_original_sg_symbol_H-M C2/c
_cod_database_code 7054564

loop_
_symmetry_equiv_pos_as_xyz
'x, y, z'
'-x, y, -z+1/2'
'x+1/2, y+1/2, z'
'-x+1/2, y+1/2, -z+1/2'
'-x, -y, -z'
'x, -y, z-1/2'
'-x+1/2, -y+1/2, -z'
'x+1/2, -y+1/2, z-1/2'

loop_
_atom_site_label
_atom_site_type_symbol
_atom_site_fract_x
_atom_site_fract_y
_atom_site_fract_z
_atom_site_U_iso_or_equiv
_atom_site_adp_type
_atom_site_occupancy
_atom_site_symmetry_multiplicity
_atom_site_calc_flag
_atom_site_refinement_flags
Cd1 Cd 0.0000 0.14196(2) 0.2500 0.02182(10) Uani 1 2 d S
O1 O 0.45752(8) 0.1708(2) 0.08372(14) 0.0292(3) Uani 1 1 d .
O4 O 0.0000 -0.1300(3) 0.2500 0.0521(9) Uani 1 2 d S
H6 H -0.0127 -0.1785 0.1971 0.078 Uiso 1 1 d R
O2 O 0.03262(9) 0.1741(2) 0.43429(14) 0.0369(4) Uani 1 1 d .
H2 H 0.0583 0.1187 0.4697 0.055 Uiso 1 1 d R
H3 H 0.0087 0.2254 0.4721 0.055 Uiso 1 1 d R
O3 O 0.0000 0.4348(3) 0.2500 0.0364(5) Uani 1 2 d S
H4 H 0.0116 0.4874 0.3015 0.055 Uiso 1 1 d R
N3 N 0.11526(9) 0.1631(2) 0.21667(16) 0.0249(4) Uani 1 1 d .
N2 N 0.22154(9) 0.2727(2) 0.25422(14) 0.0243(4) Uani 1 1 d .
N1 N 0.22113(9) 0.1676(2) 0.16667(14) 0.0205(3) Uani 1 1 d .
N4 N 0.14235(9) -0.0059(2) 0.06015(16) 0.0278(4) Uani 1 1 d .
N5 N 0.19293(9) -0.0480(2) -0.00104(15) 0.0263(4) Uani 1 1 d .
C1 C 0.15694(11) 0.2636(3) 0.28015(18) 0.0260(4) Uani 1 1 d .
H1 H 0.1410 0.3230 0.3388 0.031 Uiso 1 1 calc R
C2 C 0.15734(10) 0.1019(3) 0.14400(17) 0.0224(4) Uani 1 1 d .
C3 C 0.25721(10) 0.0129(2) 0.02062(16) 0.0220(4) Uani 1 1 d .
C4 C 0.27583(11) 0.1255(2) 0.10706(17) 0.0202(4) Uani 1 1 d .
C5 C 0.34174(10) 0.1840(3) 0.12927(17) 0.0233(4) Uani 1 1 d .
H5 H 0.3517 0.2582 0.1867 0.028 Uiso 1 1 calc R
C6 C 0.39398(11) 0.1289(2) 0.06299(18) 0.0229(4) Uani 1 1 d .
C7 C 0.37524(11) 0.0183(3) -0.02695(17) 0.0257(4) Uani 1 1 d .
H7 H 0.4090 -0.0157 -0.0726 0.031 Uiso 1 1 calc R
C8 C 0.30987(11) -0.0383(3) -0.04750(17) 0.0259(4) Uani 1 1 d .
H8 H 0.2996 -0.1104 -0.1060 0.031 Uiso 1 1 calc R

loop_
_atom_site_aniso_label
_atom_site_aniso_U_11
_atom_site_aniso_U_22
_atom_site_aniso_U_33
_atom_site_aniso_U_23
_atom_site_aniso_U_13
_atom_site_aniso_U_12
Cd1 0.01619(13) 0.02428(14) 0.02537(14) 0.000 0.00418(8) 0.000
O1 0.0176(7) 0.0397(9) 0.0308(8) -0.0006(6) 0.0056(6) -0.0047(6)
O4 0.085(2) 0.0228(12) 0.0446(16) 0.000 -0.0201(16) 0.000
O2 0.0302(9) 0.0569(11) 0.0234(8) -0.0015(7) -0.0007(6) 0.0184(8)
O3 0.0463(14) 0.0247(11) 0.0368(12) 0.000 -0.0059(10) 0.000
N3 0.0179(9) 0.0301(9) 0.0271(9) -0.0026(7) 0.0043(7) -0.0008(7)
N2 0.0216(8) 0.0275(9) 0.0239(8) -0.0053(7) 0.0026(6) -0.0008(7)
N1 0.0165(8) 0.0218(8) 0.0235(8) -0.0022(6) 0.0026(6) -0.0008(6)
N4 0.0193(8) 0.0302(9) 0.0342(10) -0.0066(7) 0.0050(7) -0.0040(7)
N5 0.0216(8) 0.0280(9) 0.0296(9) -0.0052(7) 0.0030(7) -0.0025(7)
C1 0.0223(9) 0.0293(10) 0.0270(10) -0.0042(8) 0.0053(8) 0.0002(8)
C2 0.0162(9) 0.0236(9) 0.0276(10) 0.0004(8) 0.0041(7) -0.0002(7)
C3 0.0198(9) 0.0219(9) 0.0242(10) 0.0000(7) 0.0020(7) -0.0006(7)
C4 0.0184(9) 0.0199(9) 0.0227(9) 0.0016(7) 0.0039(7) 0.0013(7)
C5 0.0196(9) 0.0252(9) 0.0252(10) -0.0019(8) 0.0037(8) -0.0027(8)
C6 0.0190(9) 0.0259(10) 0.0240(10) 0.0051(7) 0.0030(8) -0.0008(7)
C7 0.0231(9) 0.0318(10) 0.0231(9) 0.0000(8) 0.0069(7) 0.0025(8)
C8 0.0261(10) 0.0274(10) 0.0247(10) -0.0033(8) 0.0043(8) 0.0007(8)

loop_
_atom_type_symbol
_atom_type_description
_atom_type_scat_dispersion_real
_atom_type_scat_dispersion_imag
_atom_type_scat_source
C C 0.0033 0.0016 'International Tables Vol C Tables 4.2.6.8 and 6.1.1.4'
H H 0.0000 0.0000 'International Tables Vol C Tables 4.2.6.8 and 6.1.1.4'
Cd Cd -0.8075 1.2024 'International Tables Vol C Tables 4.2.6.8 and 6.1.1.4'
N N 0.0061 0.0033 'International Tables Vol C Tables 4.2.6.8 and 6.1.1.4'
O O 0.0106 0.0060 'International Tables Vol C Tables 4.2.6.8 and 6.1.1.4'

loop_
_geom_angle_atom_site_label_1
_geom_angle_atom_site_label_2
_geom_angle_atom_site_label_3
_geom_angle
_geom_angle_site_symmetry_1
_geom_angle_site_symmetry_3
O4 Cd1 O2 96.60(5) . .
O4 Cd1 O2 96.60(5) . 2
O2 Cd1 O2 166.81(10) . 2
O4 Cd1 N3 94.28(5) . .
O2 Cd1 N3 87.54(6) . .
O2 Cd1 N3 91.48(6) 2 .
O4 Cd1 N3 94.28(5) . 2
O2 Cd1 N3 91.48(6) . 2
O2 Cd1 N3 87.54(6) 2 2
N3 Cd1 N3 171.43(9) . 2
O4 Cd1 O3 180.0 . .
O2 Cd1 O3 83.40(5) . .
O2 Cd1 O3 83.40(5) 2 .
N3 Cd1 O3 85.72(5) . .
N3 Cd1 O3 85.72(5) 2 .
Cd1 O4 H6 120.7 . .
Cd1 O2 H2 126.2 . .
Cd1 O2 H3 119.2 . .
H2 O2 H3 111.7 . .
Cd1 O3 H4 123.7 . .
C2 N3 C1 103.17(17) . .
C2 N3 Cd1 137.09(15) . .
C1 N3 Cd1 119.72(14) . .
C1 N2 N1 101.37(16) . .
N2 N1 C2 110.98(17) . .
N2 N1 C4 127.21(17) . .
C2 N1 C4 121.79(17) . .
N5 N4 C2 117.29(17) . .
N4 N5 C3 120.86(18) . .
N2 C1 N3 116.24(18) . .
N2 C1 H1 121.9 . .
N3 C1 H1 121.9 . .
N3 C2 N4 128.49(19) . .
N3 C2 N1 108.24(18) . .
N4 C2 N1 123.27(19) . .
N5 C3 C4 124.27(19) . .
N5 C3 C8 118.35(18) . .
C4 C3 C8 117.38(18) . .
N1 C4 C5 123.97(19) . .
N1 C4 C3 112.48(18) . .
C5 C4 C3 123.55(19) . .
C4 C5 C6 118.56(19) . .
C4 C5 H5 120.7 . .
C6 C5 H5 120.7 . .
O1 C6 C5 121.7(2) . .
O1 C6 C7 119.95(19) . .
C5 C6 C7 118.32(19) . .
C8 C7 C6 122.23(19) . .
C8 C7 H7 118.9 . .
C6 C7 H7 118.9 . .
C7 C8 C3 119.92(19) . .
C7 C8 H8 120.0 . .
C3 C8 H8 120.0 . .

loop_
_geom_bond_atom_site_label_1
_geom_bond_atom_site_label_2
_geom_bond_distance
_geom_bond_site_symmetry_2
Cd1 O4 2.219(2) .
Cd1 O2 2.2831(16) .
Cd1 O2 2.2831(16) 2
Cd1 N3 2.3134(18) .
Cd1 N3 2.3134(18) 2
Cd1 O3 2.390(2) .
O1 C6 1.289(3) .
O4 H6 0.7760 .
O2 H2 0.7780 .
O2 H3 0.7955 .
O3 H4 0.7751 .
N3 C2 1.340(3) .
N3 C1 1.351(3) .
N2 C1 1.319(3) .
N2 N1 1.361(2) .
N1 C2 1.361(3) .
N1 C4 1.371(3) .
N4 N5 1.319(2) .
N4 C2 1.356(3) .
N5 C3 1.353(3) .
C1 H1 0.9300 .
C3 C4 1.417(3) .
C3 C8 1.423(3) .
C4 C5 1.376(3) .
C5 C6 1.412(3) .
C5 H5 0.9300 .
C6 C7 1.438(3) .
C7 C8 1.359(3) .
C7 H7 0.9300 .
C8 H8 0.9300 .

loop_
_geom_torsion_atom_site_label_1
_geom_torsion_atom_site_label_2
_geom_torsion_atom_site_label_3
_geom_torsion_atom_site_label_4
_geom_torsion
_geom_torsion_site_symmetry_1
O4 Cd1 N3 C2 50.9(2) .
O2 Cd1 N3 C2 147.3(2) .
O2 Cd1 N3 C2 -45.8(2) 2
N3 Cd1 N3 C2 -129.1(2) 2
O3 Cd1 N3 C2 -129.1(2) .
O4 Cd1 N3 C1 -131.15(16) .
O2 Cd1 N3 C1 -34.72(17) .
O2 Cd1 N3 C1 132.12(17) 2
N3 Cd1 N3 C1 48.85(16) 2
O3 Cd1 N3 C1 48.85(16) .
C1 N2 N1 C2 0.3(2) .
C1 N2 N1 C4 -178.5(2) .
C2 N4 N5 C3 0.8(3) .
N1 N2 C1 N3 -0.4(2) .
C2 N3 C1 N2 0.4(3) .
Cd1 N3 C1 N2 -178.17(14) .
C1 N3 C2 N4 -179.7(2) .
Cd1 N3 C2 N4 -1.5(4) .
C1 N3 C2 N1 -0.2(2) .
Cd1 N3 C2 N1 178.01(15) .
N5 N4 C2 N3 179.8(2) .
N5 N4 C2 N1 0.4(3) .
N2 N1 C2 N3 -0.1(2) .
C4 N1 C2 N3 178.77(18) .
N2 N1 C2 N4 179.44(19) .
C4 N1 C2 N4 -1.7(3) .
N4 N5 C3 C4 -0.8(3) .
N4 N5 C3 C8 179.34(19) .
N2 N1 C4 C5 1.1(3) .
C2 N1 C4 C5 -177.59(19) .
N2 N1 C4 C3 -179.72(18) .
C2 N1 C4 C3 1.6(3) .
N5 C3 C4 N1 -0.4(3) .
C8 C3 C4 N1 179.41(18) .
N5 C3 C4 C5 178.8(2) .
C8 C3 C4 C5 -1.4(3) .
N1 C4 C5 C6 178.84(18) .
C3 C4 C5 C6 -0.3(3) .
C4 C5 C6 O1 -175.56(19) .
C4 C5 C6 C7 2.0(3) .
O1 C6 C7 C8 175.4(2) .
C5 C6 C7 C8 -2.2(3) .
C6 C7 C8 C3 0.5(3) .
N5 C3 C8 C7 -178.90(19) .
C4 C3 C8 C7 1.2(3) .
